data_4348999
loop_
_publ_author_name
'Rota Martir, Diego'
'Bansal, Ashu K.'
'Di Mascio, Vincent'
'Cordes, David B.'
'Henwood, Adam F.'
'Slawin, Alexandra M. Z.'
'Kamer, Paul C. J.'
'Mart\'inez-Sarti, Laura'
'Perteg\'as, Antonio'
'Bolink, Henk J.'
'Samuel, Ifor D. W.'
'Zysman-Colman, Eli'

_publ_section_title
;
 Enhancing the photoluminescence quantum yields of blue-emitting cationic
 iridium(iii) complexes bearing bisphosphine ligands
;
_journal_issue 2
_journal_name_full 'Inorganic Chemistry Frontiers'
_journal_page_first 218
_journal_paper_doi 10.1039/C5QI00177C
_journal_volume 3
_journal_year 2016
_chemical_formula_moiety 'C79 H68 Ir N2 O P2, F6 P, C4 H10 O, 0.5(C H2 Cl2)'
_chemical_formula_sum 'C83.5 H79 Cl F6 Ir N2 O2 P3'
_chemical_formula_weight 1577.14
_space_group_crystal_system triclinic
_space_group_IT_number 2
_space_group_name_Hall '-P 1'
_space_group_name_H-M_alt 'P -1'
_atom_sites_solution_hydrogens geom
_atom_sites_solution_primary direct
_atom_sites_solution_secondary difmap
_audit_creation_date 2015-04-28
_audit_creation_method 'by CrystalStructure 4.1'
_audit_update_record
;
2015-09-09 deposited with the CCDC.
2015-10-29 downloaded from the CCDC.
;
_cell_angle_alpha 73.489(6)
_cell_angle_beta 89.1446(10)
_cell_angle_gamma 86.741(12)
_cell_formula_units_Z 2
_cell_length_a 12.853(3)
_cell_length_b 14.837(3)
_cell_length_c 20.906(5)
_cell_measurement_reflns_used 3603
_cell_measurement_temperature 173
_cell_measurement_theta_max 47.10
_cell_measurement_theta_min 18.90
_cell_volume 3816.2(15)
_computing_cell_refinement 'CrystalClear-SM Expert 2.1 b32'
_computing_data_collection 'CrystalClear-SM Expert 2.1 b32 (Rigaku, 2014)'
_computing_data_reduction 'CrystalClear-SM Expert 2.1 b32'
_computing_molecular_graphics 'CrystalStructure 4.1'
_computing_publication_material 'CrystalStructure 4.1 (Rigaku, 2014)'
_computing_structure_refinement 'SHELXL2013 (Sheldrick, 2008)'
_computing_structure_solution 'DIRDIF99-PATTY (Gould, et al., 1999)'
_diffrn_ambient_temperature 173
_diffrn_detector_area_resol_mean 5.814
_diffrn_measured_fraction_theta_full 0.977
_diffrn_measured_fraction_theta_max 0.969
_diffrn_measurement_device_type 'Rigaku XtaLAB P100'
_diffrn_measurement_method \w
_diffrn_radiation_type 'Cu K\a'
_diffrn_radiation_wavelength 1.54187
_diffrn_reflns_av_R_equivalents 0.1229
_diffrn_reflns_Laue_measured_fraction_full 0.977
_diffrn_reflns_Laue_measured_fraction_max 0.969
_diffrn_reflns_limit_h_max 10
_diffrn_reflns_limit_h_min -15
_diffrn_reflns_limit_k_max 17
_diffrn_reflns_limit_k_min -17
_diffrn_reflns_limit_l_max 25
_diffrn_reflns_limit_l_min -25
_diffrn_reflns_number 39525
_diffrn_reflns_point_group_measured_fraction_full 0.977
_diffrn_reflns_point_group_measured_fraction_max 0.969
_diffrn_reflns_theta_full 67.687
_diffrn_reflns_theta_max 68.433
_diffrn_reflns_theta_min 2.204
_diffrn_standards_number 0
_exptl_absorpt_coefficient_mu 4.736
_exptl_absorpt_correction_T_max 0.954
_exptl_absorpt_correction_T_min 0.410
_exptl_absorpt_correction_type multi-scan
_exptl_absorpt_process_details 'REQAB (Rigaku, 1998)'
_exptl_crystal_colour yellow
_exptl_crystal_density_diffrn 1.372
_exptl_crystal_density_method 'not measured'
_exptl_crystal_description platelet
_exptl_crystal_F_000 1606.00
_exptl_crystal_recrystallization_method 'Re-crystallisation from solvent: Dichloromethane/diethyl ether'
_exptl_crystal_size_max 0.100
_exptl_crystal_size_mid 0.030
_exptl_crystal_size_min 0.010
_refine_diff_density_max 3.46
_refine_diff_density_min -1.80
_refine_ls_extinction_method none
_refine_ls_goodness_of_fit_ref 0.988
_refine_ls_hydrogen_treatment constr
_refine_ls_number_parameters 911
_refine_ls_number_reflns 13591
_refine_ls_number_restraints 0
_refine_ls_R_factor_all 0.0936
_refine_ls_R_factor_gt 0.0774
_refine_ls_shift/su_max 0.001
_refine_ls_structure_factor_coef Fsqd
_refine_ls_weighting_details 'w = 1/[\s^2^(Fo^2^)+(0.1215P)^2^] where P=(Fo^2^+2Fc^2^)/3'
_refine_ls_weighting_scheme calc
_refine_ls_wR_factor_gt 0.1971
_refine_ls_wR_factor_ref 0.2034
_reflns_number_gt 9896
_reflns_number_total 13591
_reflns_threshold_expression F^2^>2.0\s(F^2^)
_cod_data_source_file c5qi00177c2.cif
_cod_data_source_block 2a
_cod_original_sg_symbol_H-M P-1
_cod_database_code 4348999

loop_
_space_group_symop_id
_space_group_symop_operation_xyz
1 +X,+Y,+Z
2 -X,-Y,-Z

loop_
_atom_site_label
_atom_site_type_symbol
_atom_site_fract_x
_atom_site_fract_y
_atom_site_fract_z
_atom_site_U_iso_or_equiv
_atom_site_adp_type
_atom_site_occupancy
_atom_site_site_symmetry_order
_atom_site_calc_flag
_atom_site_refinement_flags_posn
_atom_site_refinement_flags_adp
_atom_site_refinement_flags_occupancy
Ir1 Ir 0.24805(3) 0.03703(2) 0.22974(2) 0.04714(14) Uani 1 1 d . . .
Cl10 Cl 0.7531(8) 0.2213(7) 0.3867(6) 0.146(3) Uani 0.5 1 d . . P
Cl11 Cl 0.5826(8) 0.3323(10) 0.4295(6) 0.172(5) Uani 0.5 1 d . . P
P1 P 0.14003(14) 0.02868(13) 0.13191(10) 0.0458(4) Uani 1 1 d . . .
P2 P 0.12695(15) 0.13335(14) 0.28026(10) 0.0491(4) Uani 1 1 d . . .
P91 P 0.7260(2) 0.60943(18) 0.21763(17) 0.0792(7) Uani 1 1 d . . .
F91 F 0.8485(5) 0.6113(5) 0.2045(4) 0.105(2) Uani 1 1 d . . .
F92 F 0.7461(7) 0.5194(5) 0.2794(5) 0.120(3) Uani 1 1 d . . .
F93 F 0.7163(6) 0.5437(5) 0.1711(5) 0.119(3) Uani 1 1 d . . .
F94 F 0.6050(6) 0.6080(6) 0.2301(6) 0.130(3) Uani 1 1 d . . .
F95 F 0.7078(6) 0.7018(4) 0.1554(4) 0.0947(19) Uani 1 1 d . . .
F96 F 0.7371(7) 0.6772(5) 0.2643(4) 0.112(2) Uani 1 1 d . . .
O45 O -0.0309(4) 0.0631(4) 0.2192(3) 0.0489(12) Uani 1 1 d . . .
O113 O 0.2738(11) 0.5298(14) 0.2222(7) 0.174(6) Uani 1 1 d . . .
N1 N 0.3302(5) 0.1429(4) 0.1668(3) 0.0478(14) Uani 1 1 d . . .
N22 N 0.2025(6) -0.0807(5) 0.3006(3) 0.0554(16) Uani 1 1 d . . .
C2 C 0.4125(5) 0.1131(5) 0.1347(4) 0.0471(17) Uani 1 1 d . . .
C3 C 0.4783(6) 0.1784(6) 0.0966(4) 0.0545(19) Uani 1 1 d . . .
H3 H 0.5324 0.1572 0.0721 0.065 Uiso 1 1 calc R U .
C4 C 0.4683(7) 0.2735(6) 0.0929(5) 0.057(2) Uani 1 1 d . . .
C5 C 0.3840(6) 0.2997(6) 0.1281(5) 0.056(2) Uani 1 1 d . . .
H5 H 0.3735 0.3637 0.1278 0.067 Uiso 1 1 calc R U .
C6 C 0.3178(6) 0.2372(5) 0.1622(4) 0.0519(18) Uani 1 1 d . . .
H6 H 0.2602 0.2587 0.1839 0.062 Uiso 1 1 calc R U .
C7 C 0.4287(6) 0.0105(5) 0.1480(4) 0.0488(17) Uani 1 1 d . . .
C8 C 0.3657(5) -0.0422(5) 0.1978(4) 0.0493(18) Uani 1 1 d . . .
C9 C 0.3902(7) -0.1370(6) 0.2223(5) 0.061(2) Uani 1 1 d . . .
H9 H 0.3525 -0.1739 0.2590 0.073 Uiso 1 1 calc R U .
C10 C 0.4720(7) -0.1795(6) 0.1926(5) 0.066(2) Uani 1 1 d . . .
H10 H 0.4894 -0.2450 0.2098 0.079 Uiso 1 1 calc R U .
C11 C 0.5264(7) -0.1265(6) 0.1393(6) 0.066(2) Uani 1 1 d . . .
H11 H 0.5778 -0.1562 0.1178 0.079 Uiso 1 1 calc R U .
C12 C 0.5068(7) -0.0316(6) 0.1170(5) 0.062(2) Uani 1 1 d . . .
H12 H 0.5456 0.0055 0.0810 0.074 Uiso 1 1 calc R U .
C13 C 0.5498(6) 0.3381(6) 0.0566(5) 0.056(2) Uani 1 1 d . . .
C14 C 0.6289(7) 0.3596(7) 0.0944(5) 0.067(2) Uani 1 1 d . . .
C15 C 0.7080(7) 0.4138(7) 0.0583(6) 0.070(3) Uani 1 1 d . . .
H15 H 0.7616 0.4310 0.0826 0.084 Uiso 1 1 calc R U .
C16 C 0.7122(7) 0.4433(6) -0.0098(6) 0.066(2) Uani 1 1 d . . .
C17 C 0.6319(7) 0.4219(6) -0.0453(6) 0.068(2) Uani 1 1 d . . .
H17 H 0.6322 0.4434 -0.0926 0.081 Uiso 1 1 calc R U .
C18 C 0.5499(7) 0.3687(6) -0.0123(5) 0.062(2) Uani 1 1 d . . .
C19 C 0.6315(9) 0.3273(9) 0.1695(6) 0.087(3) Uani 1 1 d . . .
H19A H 0.6257 0.2590 0.1849 0.104 Uiso 1 1 calc R U .
H19B H 0.5731 0.3584 0.1871 0.104 Uiso 1 1 calc R U .
H19C H 0.6973 0.3436 0.1853 0.104 Uiso 1 1 calc R U .
C20 C 0.8013(8) 0.4980(7) -0.0457(6) 0.079(3) Uani 1 1 d . . .
H20A H 0.8655 0.4769 -0.0197 0.094 Uiso 1 1 calc R U .
H20B H 0.7864 0.5653 -0.0510 0.094 Uiso 1 1 calc R U .
H20C H 0.8101 0.4876 -0.0898 0.094 Uiso 1 1 calc R U .
C21 C 0.4655(9) 0.3455(9) -0.0543(6) 0.082(3) Uani 1 1 d . . .
H21A H 0.3982 0.3737 -0.0450 0.099 Uiso 1 1 calc R U .
H21B H 0.4615 0.2770 -0.0435 0.099 Uiso 1 1 calc R U .
H21C H 0.4822 0.3708 -0.1017 0.099 Uiso 1 1 calc R U .
C23 C 0.2619(7) -0.1085(6) 0.3565(3) 0.0523(19) Uani 1 1 d . . .
C24 C 0.2380(8) -0.1892(7) 0.4093(5) 0.069(2) Uani 1 1 d . . .
H24 H 0.2806 -0.2073 0.4481 0.083 Uiso 1 1 calc R U .
C25 C 0.1533(9) -0.2422(7) 0.4054(5) 0.073(3) Uani 1 1 d . . .
C26 C 0.0938(8) -0.2110(7) 0.3461(5) 0.070(2) Uani 1 1 d . . .
H26 H 0.0353 -0.2443 0.3403 0.084 Uiso 1 1 calc R U .
C27 C 0.1207(7) -0.1323(6) 0.2967(5) 0.057(2) Uani 1 1 d . . .
H27 H 0.0792 -0.1132 0.2574 0.069 Uiso 1 1 calc R U .
C28 C 0.3479(7) -0.0524(7) 0.3580(4) 0.060(2) Uani 1 1 d . . .
C29 C 0.3559(6) 0.0298(6) 0.3035(4) 0.0509(18) Uani 1 1 d . . .
C30 C 0.4297(7) 0.0906(7) 0.3046(4) 0.061(2) Uani 1 1 d . . .
H30 H 0.4337 0.1465 0.2687 0.073 Uiso 1 1 calc R U .
C31 C 0.5007(7) 0.0729(8) 0.3578(5) 0.072(3) Uani 1 1 d . . .
H31 H 0.5517 0.1167 0.3579 0.086 Uiso 1 1 calc R U .
C32 C 0.4960(7) -0.0088(9) 0.4102(5) 0.076(3) Uani 1 1 d . . .
H32 H 0.5452 -0.0217 0.4456 0.091 Uiso 1 1 calc R U .
C33 C 0.4211(8) -0.0704(9) 0.4110(5) 0.079(3) Uani 1 1 d . . .
H33 H 0.4178 -0.1259 0.4473 0.095 Uiso 1 1 calc R U .
C34 C 0.1253(10) -0.3234(7) 0.4621(5) 0.078(3) Uani 1 1 d . . .
C35 C 0.0442(11) -0.3128(9) 0.5056(6) 0.092(3) Uani 1 1 d . . .
C36 C 0.0203(12) -0.3879(11) 0.5589(7) 0.106(4) Uani 1 1 d . . .
H36 H -0.0350 -0.3804 0.5879 0.127 Uiso 1 1 calc R U .
C37 C 0.0751(15) -0.4737(11) 0.5709(8) 0.112(5) Uani 1 1 d . . .
C38 C 0.1533(14) -0.4849(10) 0.5282(9) 0.117(5) Uani 1 1 d . . .
H38 H 0.1910 -0.5440 0.5361 0.141 Uiso 1 1 calc R U .
C39 C 0.1789(12) -0.4098(9) 0.4723(8) 0.103(4) Uani 1 1 d . . .
C40 C -0.0191(13) -0.2193(10) 0.4931(8) 0.121(5) Uani 1 1 d . . .
H40A H -0.0712 -0.2239 0.5285 0.146 Uiso 1 1 calc R U .
H40B H -0.0543 -0.2047 0.4498 0.146 Uiso 1 1 calc R U .
H40C H 0.0275 -0.1693 0.4931 0.146 Uiso 1 1 calc R U .
C41 C 0.0451(15) -0.5538(11) 0.6308(8) 0.139(7) Uani 1 1 d . . .
H41A H -0.0045 -0.5922 0.6168 0.167 Uiso 1 1 calc R U .
H41B H 0.0130 -0.5276 0.6650 0.167 Uiso 1 1 calc R U .
H41C H 0.1077 -0.5929 0.6493 0.167 Uiso 1 1 calc R U .
C42 C 0.2618(16) -0.4259(12) 0.4267(10) 0.142(6) Uani 1 1 d . . .
H42A H 0.3211 -0.3885 0.4295 0.171 Uiso 1 1 calc R U .
H42B H 0.2350 -0.4070 0.3808 0.171 Uiso 1 1 calc R U .
H42C H 0.2843 -0.4928 0.4392 0.171 Uiso 1 1 calc R U .
C43 C 0.0135(6) -0.0275(5) 0.1455(4) 0.0470(17) Uani 1 1 d . . .
C44 C -0.0575(6) -0.0062(5) 0.1899(4) 0.0481(17) Uani 1 1 d . . .
C46 C -0.0551(6) 0.0443(5) 0.2858(4) 0.0517(18) Uani 1 1 d . . .
C47 C 0.0139(6) 0.0724(6) 0.3257(4) 0.0510(18) Uani 1 1 d . . .
C48 C -0.0122(7) 0.0598(7) 0.3914(4) 0.061(2) Uani 1 1 d . . .
H48 H 0.0331 0.0795 0.4197 0.074 Uiso 1 1 calc R U .
C49 C -0.1032(8) 0.0191(7) 0.4167(5) 0.070(2) Uani 1 1 d . . .
H49 H -0.1204 0.0116 0.4622 0.084 Uiso 1 1 calc R U .
C50 C -0.1703(7) -0.0113(7) 0.3765(5) 0.068(2) Uani 1 1 d . . .
H50 H -0.2314 -0.0419 0.3949 0.082 Uiso 1 1 calc R U .
C51 C -0.1475(7) 0.0033(6) 0.3088(5) 0.059(2) Uani 1 1 d . . .
C52 C -0.2201(7) -0.0187(6) 0.2582(5) 0.059(2) Uani 1 1 d . . .
C53 C -0.1488(6) -0.0524(6) 0.2092(4) 0.0525(18) Uani 1 1 d . . .
C54 C -0.1703(6) -0.1230(6) 0.1813(5) 0.057(2) Uani 1 1 d . . .
H54 H -0.2311 -0.1572 0.1941 0.069 Uiso 1 1 calc R U .
C55 C -0.1019(7) -0.1443(6) 0.1340(4) 0.056(2) Uani 1 1 d . . .
H55 H -0.1181 -0.1922 0.1143 0.067 Uiso 1 1 calc R U .
C56 C -0.0120(6) -0.0974(6) 0.1154(4) 0.0519(18) Uani 1 1 d . . .
H56 H 0.0327 -0.1120 0.0827 0.062 Uiso 1 1 calc R U .
C57 C -0.2826(8) 0.0735(8) 0.2207(5) 0.071(2) Uani 1 1 d . . .
H57A H -0.3327 0.0596 0.1904 0.085 Uiso 1 1 calc R U .
H57B H -0.2345 0.1191 0.1950 0.085 Uiso 1 1 calc R U .
H57C H -0.3200 0.0998 0.2531 0.085 Uiso 1 1 calc R U .
C58 C -0.2957(8) -0.0949(7) 0.2926(5) 0.072(3) Uani 1 1 d . . .
H58A H -0.2557 -0.1521 0.3174 0.086 Uiso 1 1 calc R U .
H58B H -0.3388 -0.1091 0.2588 0.086 Uiso 1 1 calc R U .
H58C H -0.3406 -0.0718 0.3236 0.086 Uiso 1 1 calc R U .
C59 C 0.1062(6) 0.1413(5) 0.0682(4) 0.0478(17) Uani 1 1 d . . .
C60 C 0.1862(6) 0.1972(5) 0.0351(4) 0.0506(18) Uani 1 1 d . . .
H60 H 0.2570 0.1771 0.0454 0.061 Uiso 1 1 calc R U .
C61 C 0.1616(7) 0.2807(6) -0.0120(4) 0.0558(19) Uani 1 1 d . . .
H61 H 0.2157 0.3190 -0.0340 0.067 Uiso 1 1 calc R U .
C62 C 0.0587(7) 0.3097(6) -0.0279(5) 0.058(2) Uani 1 1 d . . .
H62 H 0.0426 0.3677 -0.0607 0.070 Uiso 1 1 calc R U .
C63 C -0.0199(7) 0.2555(6) 0.0032(5) 0.061(2) Uani 1 1 d . . .
H63 H -0.0904 0.2757 -0.0081 0.073 Uiso 1 1 calc R U .
C64 C 0.0036(6) 0.1706(5) 0.0513(4) 0.0529(19) Uani 1 1 d . . .
H64 H -0.0510 0.1326 0.0727 0.063 Uiso 1 1 calc R U .
C65 C 0.2034(6) -0.0424(6) 0.0814(4) 0.0482(17) Uani 1 1 d . . .
C66 C 0.2323(6) -0.1359(6) 0.1134(4) 0.0525(18) Uani 1 1 d . . .
H66 H 0.2269 -0.1588 0.1606 0.063 Uiso 1 1 calc R U .
C67 C 0.2691(6) -0.1962(6) 0.0768(5) 0.059(2) Uani 1 1 d . . .
H67 H 0.2889 -0.2600 0.0990 0.071 Uiso 1 1 calc R U .
C68 C 0.2767(6) -0.1634(7) 0.0085(5) 0.062(2) Uani 1 1 d . . .
H68 H 0.3008 -0.2051 -0.0163 0.074 Uiso 1 1 calc R U .
C69 C 0.2502(6) -0.0720(7) -0.0238(5) 0.059(2) Uani 1 1 d . . .
H69 H 0.2563 -0.0501 -0.0710 0.071 Uiso 1 1 calc R U .
C70 C 0.2140(6) -0.0101(6) 0.0119(4) 0.0535(18) Uani 1 1 d . . .
H70 H 0.1965 0.0539 -0.0108 0.064 Uiso 1 1 calc R U .
C71 C 0.1951(7) 0.1708(7) 0.3442(5) 0.062(2) Uani 1 1 d . . .
C72 C 0.2244(7) 0.1041(8) 0.4047(5) 0.071(2) Uani 1 1 d . . .
H72 H 0.2042 0.0411 0.4138 0.085 Uiso 1 1 calc R U .
C73 C 0.2821(9) 0.1299(13) 0.4504(6) 0.102(4) Uani 1 1 d . . .
H73 H 0.2996 0.0842 0.4914 0.122 Uiso 1 1 calc R U .
C74 C 0.3143(11) 0.2155(15) 0.4401(8) 0.119(6) Uani 1 1 d . . .
H74 H 0.3569 0.2305 0.4720 0.143 Uiso 1 1 calc R U .
C75 C 0.2849(11) 0.2829(12) 0.3819(8) 0.110(5) Uani 1 1 d . . .
H75 H 0.3043 0.3458 0.3747 0.132 Uiso 1 1 calc R U .
C76 C 0.2267(8) 0.2595(8) 0.3334(6) 0.079(3) Uani 1 1 d . . .
H76 H 0.2093 0.3060 0.2928 0.095 Uiso 1 1 calc R U .
C77 C 0.0552(6) 0.2450(6) 0.2367(4) 0.0543(19) Uani 1 1 d . . .
C78 C -0.0086(8) 0.2893(7) 0.2747(5) 0.070(2) Uani 1 1 d . . .
H78 H -0.0126 0.2622 0.3216 0.084 Uiso 1 1 calc R U .
C79 C -0.0657(8) 0.3714(7) 0.2452(6) 0.073(3) Uani 1 1 d . . .
H79 H -0.1083 0.4010 0.2717 0.088 Uiso 1 1 calc R U .
C80 C -0.0611(7) 0.4114(6) 0.1765(6) 0.069(2) Uani 1 1 d . . .
H80 H -0.0996 0.4686 0.1558 0.083 Uiso 1 1 calc R U .
C81 C 0.0006(7) 0.3664(6) 0.1388(5) 0.062(2) Uani 1 1 d . . .
H81 H 0.0035 0.3927 0.0918 0.075 Uiso 1 1 calc R U .
C82 C 0.0586(6) 0.2832(6) 0.1686(4) 0.0555(19) Uani 1 1 d . . .
H82 H 0.1002 0.2530 0.1420 0.067 Uiso 1 1 calc R U .
C101 C 0.688(3) 0.324(2) 0.3906(16) 0.116(10) Uani 0.5 1 d . . P
H10A H 0.7392 0.3587 0.4084 0.139 Uiso 0.5 1 calc R U P
H10B H 0.6749 0.3616 0.3438 0.139 Uiso 0.5 1 calc R U P
C111 C 0.4363(14) 0.4563(13) 0.2471(9) 0.135(6) Uani 1 1 d . . .
H11A H 0.4639 0.4751 0.2015 0.162 Uiso 1 1 calc R U .
H11B H 0.4023 0.3967 0.2547 0.162 Uiso 1 1 calc R U .
H11C H 0.4936 0.4483 0.2790 0.162 Uiso 1 1 calc R U .
C112 C 0.3616(17) 0.5281(13) 0.2558(11) 0.142(6) Uani 1 1 d . . .
H11D H 0.3454 0.5162 0.3039 0.171 Uiso 1 1 calc R U .
H11E H 0.3923 0.5903 0.2402 0.171 Uiso 1 1 calc R U .
C114 C 0.203(3) 0.591(3) 0.2362(15) 0.237(16) Uani 1 1 d . . .
H11F H 0.2387 0.6488 0.2349 0.285 Uiso 1 1 calc R U .
H11G H 0.1800 0.5638 0.2828 0.285 Uiso 1 1 calc R U .
C115 C 0.1131(17) 0.6189(15) 0.1974(11) 0.149(7) Uani 1 1 d . . .
H11H H 0.0730 0.5638 0.1999 0.179 Uiso 1 1 calc R U .
H11I H 0.1327 0.6482 0.1510 0.179 Uiso 1 1 calc R U .
H11J H 0.0706 0.6644 0.2141 0.179 Uiso 1 1 calc R U .

loop_
_atom_site_aniso_label
_atom_site_aniso_U_11
_atom_site_aniso_U_22
_atom_site_aniso_U_33
_atom_site_aniso_U_23
_atom_site_aniso_U_13
_atom_site_aniso_U_12
Ir1 0.0417(2) 0.0496(2) 0.0509(2) -0.01435(14) -0.00359(13) -0.00731(13)
Cl10 0.130(7) 0.124(6) 0.190(10) -0.049(6) 0.019(6) -0.032(5)
Cl11 0.104(6) 0.230(12) 0.146(8) 0.005(8) -0.017(6) -0.011(7)
P1 0.0384(10) 0.0479(10) 0.0521(11) -0.0146(8) -0.0023(8) -0.0069(8)
P2 0.0453(10) 0.0540(11) 0.0513(11) -0.0189(9) -0.0024(8) -0.0089(8)
P91 0.0721(16) 0.0593(13) 0.109(2) -0.0288(14) -0.0068(15) 0.0012(12)
F91 0.070(4) 0.103(5) 0.144(7) -0.039(5) -0.010(4) -0.003(3)
F92 0.123(6) 0.075(4) 0.139(7) 0.004(4) 0.002(5) -0.001(4)
F93 0.105(5) 0.086(4) 0.187(8) -0.075(5) -0.033(5) 0.006(4)
F94 0.086(5) 0.095(5) 0.206(10) -0.039(6) 0.028(5) -0.005(4)
F95 0.104(5) 0.073(4) 0.104(5) -0.022(3) -0.018(4) 0.003(3)
F96 0.162(7) 0.082(4) 0.100(5) -0.037(4) -0.003(5) -0.008(4)
O45 0.048(3) 0.052(3) 0.050(3) -0.018(2) -0.001(2) -0.015(2)
O113 0.099(9) 0.262(19) 0.144(12) -0.030(12) 0.029(8) -0.014(10)
N1 0.045(3) 0.050(3) 0.051(4) -0.019(3) -0.004(3) -0.006(3)
N22 0.069(4) 0.049(3) 0.049(4) -0.014(3) -0.002(3) -0.009(3)
C2 0.033(4) 0.048(4) 0.061(5) -0.016(3) 0.002(3) -0.013(3)
C3 0.042(4) 0.060(5) 0.064(5) -0.022(4) -0.001(4) -0.006(3)
C4 0.050(5) 0.052(4) 0.071(5) -0.019(4) -0.009(4) -0.012(4)
C5 0.046(4) 0.047(4) 0.076(6) -0.018(4) -0.001(4) -0.004(3)
C6 0.042(4) 0.050(4) 0.066(5) -0.020(4) -0.008(4) 0.001(3)
C7 0.035(4) 0.052(4) 0.062(5) -0.020(4) -0.009(3) -0.006(3)
C8 0.032(4) 0.047(4) 0.072(5) -0.022(4) -0.010(3) 0.009(3)
C9 0.049(5) 0.049(4) 0.082(6) -0.014(4) -0.005(4) -0.001(4)
C10 0.056(5) 0.050(4) 0.095(7) -0.026(5) -0.024(5) 0.009(4)
C11 0.046(5) 0.062(5) 0.098(7) -0.040(5) 0.002(5) -0.003(4)
C12 0.046(5) 0.063(5) 0.082(6) -0.028(5) 0.004(4) -0.010(4)
C13 0.044(4) 0.049(4) 0.078(6) -0.021(4) 0.003(4) -0.006(3)
C14 0.061(5) 0.061(5) 0.081(6) -0.020(5) 0.002(5) -0.018(4)
C15 0.054(5) 0.060(5) 0.102(8) -0.029(5) -0.003(5) -0.017(4)
C16 0.053(5) 0.047(4) 0.098(8) -0.019(5) 0.002(5) -0.010(4)
C17 0.062(6) 0.052(5) 0.090(7) -0.022(5) 0.009(5) -0.009(4)
C18 0.048(5) 0.050(4) 0.089(7) -0.021(4) -0.003(4) -0.010(4)
C19 0.078(7) 0.100(8) 0.089(8) -0.034(6) -0.014(6) -0.025(6)
C20 0.065(6) 0.065(6) 0.109(9) -0.028(6) 0.012(6) -0.019(5)
C21 0.074(7) 0.096(8) 0.074(7) -0.016(6) -0.009(5) -0.028(6)
C23 0.062(5) 0.061(4) 0.025(3) 0.002(3) -0.007(3) 0.005(4)
C24 0.074(6) 0.073(6) 0.057(5) -0.012(4) -0.006(4) -0.013(5)
C25 0.087(7) 0.068(6) 0.060(6) -0.010(4) -0.008(5) 0.007(5)
C26 0.069(6) 0.070(6) 0.072(6) -0.020(5) -0.004(5) -0.023(5)
C27 0.056(5) 0.048(4) 0.065(5) -0.009(4) -0.002(4) -0.013(4)
C28 0.058(5) 0.074(5) 0.043(4) -0.010(4) -0.018(4) -0.005(4)
C29 0.037(4) 0.076(5) 0.044(4) -0.024(4) -0.020(3) 0.005(4)
C30 0.054(5) 0.079(6) 0.052(5) -0.019(4) -0.005(4) -0.012(4)
C31 0.048(5) 0.105(8) 0.071(6) -0.039(6) -0.010(4) -0.010(5)
C32 0.050(5) 0.118(8) 0.058(5) -0.020(6) -0.016(4) -0.007(5)
C33 0.070(6) 0.100(8) 0.066(6) -0.021(6) -0.004(5) -0.004(6)
C34 0.099(8) 0.069(6) 0.064(6) -0.010(5) -0.017(6) -0.022(6)
C35 0.113(9) 0.077(7) 0.083(8) -0.013(6) 0.003(7) -0.022(7)
C36 0.122(11) 0.123(11) 0.076(8) -0.026(8) 0.007(7) -0.054(9)
C37 0.136(13) 0.093(9) 0.093(10) 0.008(8) -0.038(9) -0.048(9)
C38 0.126(13) 0.078(8) 0.132(13) -0.002(8) -0.047(11) -0.005(8)
C39 0.117(11) 0.073(7) 0.108(10) -0.006(7) -0.037(8) -0.005(7)
C40 0.149(14) 0.099(10) 0.119(12) -0.037(9) 0.049(10) -0.008(9)
C41 0.184(17) 0.120(11) 0.095(10) 0.014(9) -0.029(10) -0.070(12)
C42 0.166(17) 0.113(12) 0.148(16) -0.042(11) -0.005(13) 0.030(11)
C43 0.040(4) 0.051(4) 0.052(4) -0.016(3) -0.008(3) -0.006(3)
C44 0.040(4) 0.050(4) 0.056(4) -0.016(3) -0.008(3) -0.005(3)
C46 0.051(4) 0.051(4) 0.056(5) -0.019(4) 0.006(3) -0.008(3)
C47 0.043(4) 0.056(4) 0.056(5) -0.018(4) 0.004(3) -0.012(3)
C48 0.062(5) 0.070(5) 0.054(5) -0.020(4) -0.003(4) -0.012(4)
C49 0.068(6) 0.091(7) 0.055(5) -0.023(5) 0.002(4) -0.016(5)
C50 0.055(5) 0.085(6) 0.068(6) -0.024(5) 0.019(4) -0.025(5)
C51 0.055(5) 0.056(5) 0.070(6) -0.022(4) -0.001(4) -0.012(4)
C52 0.048(4) 0.069(5) 0.067(5) -0.028(4) 0.007(4) -0.017(4)
C53 0.055(5) 0.055(4) 0.052(4) -0.019(4) 0.002(4) -0.018(4)
C54 0.046(4) 0.056(4) 0.070(5) -0.016(4) -0.003(4) -0.016(4)
C55 0.060(5) 0.051(4) 0.064(5) -0.025(4) -0.006(4) -0.014(4)
C56 0.047(4) 0.054(4) 0.055(5) -0.017(4) -0.004(3) -0.005(3)
C57 0.057(5) 0.087(6) 0.077(6) -0.037(5) -0.002(4) -0.005(5)
C58 0.060(5) 0.084(6) 0.082(7) -0.037(5) 0.018(5) -0.028(5)
C59 0.048(4) 0.050(4) 0.050(4) -0.020(3) -0.005(3) -0.009(3)
C60 0.045(4) 0.053(4) 0.056(5) -0.017(4) -0.011(3) -0.009(3)
C61 0.055(5) 0.052(4) 0.062(5) -0.016(4) 0.000(4) -0.012(4)
C62 0.062(5) 0.045(4) 0.066(5) -0.012(4) -0.017(4) -0.003(4)
C63 0.050(5) 0.058(5) 0.072(6) -0.013(4) -0.017(4) -0.006(4)
C64 0.043(4) 0.050(4) 0.067(5) -0.017(4) -0.001(4) -0.011(3)
C65 0.041(4) 0.059(4) 0.053(4) -0.028(4) -0.005(3) -0.006(3)
C66 0.048(4) 0.051(4) 0.062(5) -0.021(4) -0.003(4) -0.006(3)
C67 0.046(5) 0.056(5) 0.081(6) -0.026(4) -0.001(4) -0.006(4)
C68 0.041(4) 0.071(5) 0.083(6) -0.037(5) 0.006(4) -0.005(4)
C69 0.045(4) 0.075(6) 0.063(5) -0.028(4) 0.004(4) -0.008(4)
C70 0.044(4) 0.060(5) 0.058(5) -0.018(4) -0.002(3) -0.008(3)
C71 0.049(5) 0.082(6) 0.067(6) -0.039(5) 0.003(4) -0.009(4)
C72 0.054(5) 0.098(7) 0.065(6) -0.031(5) -0.001(4) -0.003(5)
C73 0.056(6) 0.185(15) 0.068(7) -0.042(8) -0.008(5) -0.003(8)
C74 0.078(9) 0.208(18) 0.100(11) -0.083(12) -0.002(7) -0.047(10)
C75 0.099(10) 0.139(12) 0.114(11) -0.064(10) 0.009(8) -0.055(9)
C76 0.076(7) 0.093(7) 0.085(7) -0.047(6) 0.012(5) -0.037(6)
C77 0.047(4) 0.054(4) 0.065(5) -0.021(4) 0.002(4) -0.013(4)
C78 0.078(6) 0.068(6) 0.070(6) -0.027(5) 0.000(5) 0.000(5)
C79 0.071(6) 0.066(6) 0.086(7) -0.030(5) 0.009(5) 0.000(5)
C80 0.055(5) 0.055(5) 0.099(8) -0.026(5) -0.007(5) 0.001(4)
C81 0.054(5) 0.064(5) 0.068(5) -0.018(4) -0.003(4) -0.009(4)
C82 0.045(4) 0.057(4) 0.065(5) -0.018(4) -0.003(4) -0.008(4)
C101 0.14(3) 0.11(2) 0.10(2) -0.034(16) -0.024(19) -0.020(18)
C111 0.131(14) 0.131(13) 0.133(14) -0.015(11) -0.017(11) -0.040(11)
C112 0.127(15) 0.115(13) 0.175(19) -0.028(12) -0.009(13) 0.006(11)
C114 0.17(3) 0.33(4) 0.16(2) -0.01(3) -0.01(2) 0.05(3)
C115 0.144(16) 0.160(17) 0.145(17) -0.038(14) 0.015(13) -0.052(14)

loop_
_atom_type_symbol
_atom_type_description
_atom_type_scat_dispersion_real
_atom_type_scat_dispersion_imag
_atom_type_scat_source
C C 0.0181 0.0091
;
International Tables for Crystallography
(Vol. C, Tables 4.2.6.8 and 6.1.1.4)
;
H H 0.0000 0.0000
;
International Tables for Crystallography
(Vol. C, Table 6.1.1.4)
;
Ir Ir -4.7710 6.5667
;
International Tables for Crystallography
(Vol. C, Tables 4.2.6.8 and 6.1.1.4)
;
N N 0.0311 0.0180
;
International Tables for Crystallography
(Vol. C, Tables 4.2.6.8 and 6.1.1.4)
;
O O 0.0492 0.0322
;
International Tables for Crystallography
(Vol. C, Tables 4.2.6.8 and 6.1.1.4)
;
P P 0.2955 0.4335
;
International Tables for Crystallography
(Vol. C, Tables 4.2.6.8 and 6.1.1.4)
;
F F 0.0727 0.0534
;
International Tables for Crystallography
(Vol. C, Tables 4.2.6.8 and 6.1.1.4)
;
Cl Cl 0.3639 0.7018
;
International Tables for Crystallography
(Vol. C, Tables 4.2.6.8 and 6.1.1.4)
;

loop_
_geom_angle_atom_site_label_1
_geom_angle_atom_site_label_2
_geom_angle_atom_site_label_3
_geom_angle
N22 Ir1 C29 80.0(3)
N22 Ir1 N1 165.9(3)
C29 Ir1 N1 88.5(3)
N22 Ir1 C8 90.8(3)
C29 Ir1 C8 81.7(3)
N1 Ir1 C8 79.4(3)
N22 Ir1 P2 88.6(2)
C29 Ir1 P2 89.8(2)
N1 Ir1 P2 99.62(18)
C8 Ir1 P2 171.5(2)
N22 Ir1 P1 100.1(2)
C29 Ir1 P1 169.9(2)
N1 Ir1 P1 89.70(18)
C8 Ir1 P1 88.2(2)
P2 Ir1 P1 100.32(7)
C65 P1 C43 98.3(3)
C65 P1 C59 102.1(4)
C43 P1 C59 102.1(3)
C65 P1 Ir1 113.9(2)
C43 P1 Ir1 120.6(3)
C59 P1 Ir1 116.8(2)
C71 P2 C77 100.1(4)
C71 P2 C47 103.7(4)
C77 P2 C47 97.1(4)
C71 P2 Ir1 110.0(3)
C77 P2 Ir1 127.0(3)
C47 P2 Ir1 115.8(3)
F93 P91 F94 89.9(5)
F93 P91 F92 89.6(5)
F94 P91 F92 91.3(5)
F93 P91 F91 89.9(4)
F94 P91 F91 179.6(6)
F92 P91 F91 89.1(5)
F93 P91 F96 179.2(5)
F94 P91 F96 90.7(5)
F92 P91 F96 90.8(5)
F91 P91 F96 89.4(5)
F93 P91 F95 91.2(5)
F94 P91 F95 89.7(5)
F92 P91 F95 178.7(5)
F91 P91 F95 90.0(4)
F96 P91 F95 88.4(4)
C46 O45 C44 114.6(6)
C112 O113 C114 110(2)
C2 N1 C6 118.3(7)
C2 N1 Ir1 115.3(5)
C6 N1 Ir1 125.7(5)
C27 N22 C23 117.8(7)
C27 N22 Ir1 126.7(6)
C23 N22 Ir1 115.4(5)
N1 C2 C3 119.5(7)
N1 C2 C7 115.7(6)
C3 C2 C7 124.7(7)
C2 C3 C4 122.8(8)
C2 C3 H3 118.6
C4 C3 H3 118.6
C3 C4 C5 115.1(8)
C3 C4 C13 119.5(8)
C5 C4 C13 125.2(7)
C6 C5 C4 121.8(8)
C6 C5 H5 119.1
C4 C5 H5 119.1
C5 C6 N1 122.3(8)
C5 C6 H6 118.9
N1 C6 H6 118.9
C8 C7 C12 122.0(7)
C8 C7 C2 114.8(7)
C12 C7 C2 122.9(7)
C9 C8 C7 118.1(7)
C9 C8 Ir1 127.7(7)
C7 C8 Ir1 114.1(5)
C8 C9 C10 119.7(9)
C8 C9 H9 120.1
C10 C9 H9 120.1
C11 C10 C9 120.4(8)
C11 C10 H10 119.8
C9 C10 H10 119.8
C12 C11 C10 120.3(9)
C12 C11 H11 119.9
C10 C11 H11 119.9
C11 C12 C7 119.0(9)
C11 C12 H12 120.5
C7 C12 H12 120.5
C18 C13 C14 121.6(8)
C18 C13 C4 120.1(8)
C14 C13 C4 118.1(9)
C13 C14 C15 116.3(10)
C13 C14 C19 123.1(8)
C15 C14 C19 120.6(9)
C16 C15 C14 123.8(9)
C16 C15 H15 118.1
C14 C15 H15 118.1
C15 C16 C17 118.2(9)
C15 C16 C20 121.3(9)
C17 C16 C20 120.5(10)
C16 C17 C18 120.9(10)
C16 C17 H17 119.5
C18 C17 H17 119.5
C13 C18 C17 119.2(9)
C13 C18 C21 122.6(8)
C17 C18 C21 118.2(10)
C14 C19 H19A 109.5
C14 C19 H19B 109.5
H19A C19 H19B 109.5
C14 C19 H19C 109.5
H19A C19 H19C 109.5
H19B C19 H19C 109.5
C16 C20 H20A 109.5
C16 C20 H20B 109.5
H20A C20 H20B 109.5
C16 C20 H20C 109.5
H20A C20 H20C 109.5
H20B C20 H20C 109.5
C18 C21 H21A 109.5
C18 C21 H21B 109.5
H21A C21 H21B 109.5
C18 C21 H21C 109.5
H21A C21 H21C 109.5
H21B C21 H21C 109.5
N22 C23 C24 120.7(8)
N22 C23 C28 115.8(7)
C24 C23 C28 123.6(7)
C25 C24 C23 121.5(9)
C25 C24 H24 119.3
C23 C24 H24 119.3
C24 C25 C26 115.9(9)
C24 C25 C34 121.3(9)
C26 C25 C34 122.7(10)
C27 C26 C25 120.0(9)
C27 C26 H26 120.0
C25 C26 H26 120.0
N22 C27 C26 124.1(8)
N22 C27 H27 118.0
C26 C27 H27 118.0
C29 C28 C33 118.8(8)
C29 C28 C23 116.3(6)
C33 C28 C23 124.8(8)
C30 C29 C28 119.5(7)
C30 C29 Ir1 128.5(7)
C28 C29 Ir1 112.0(6)
C29 C30 C31 121.3(9)
C29 C30 H30 119.4
C31 C30 H30 119.4
C32 C31 C30 119.8(9)
C32 C31 H31 120.1
C30 C31 H31 120.1
C33 C32 C31 120.1(9)
C33 C32 H32 119.9
C31 C32 H32 119.9
C32 C33 C28 120.5(10)
C32 C33 H33 119.8
C28 C33 H33 119.8
C39 C34 C35 119.7(12)
C39 C34 C25 120.2(12)
C35 C34 C25 120.1(10)
C36 C35 C34 119.7(13)
C36 C35 C40 120.0(14)
C34 C35 C40 120.3(11)
C35 C36 C37 121.4(15)
C35 C36 H36 119.3
C37 C36 H36 119.3
C38 C37 C36 119.1(13)
C38 C37 C41 122.1(17)
C36 C37 C41 118.8(18)
C37 C38 C39 121.1(15)
C37 C38 H38 119.4
C39 C38 H38 119.4
C34 C39 C38 119.0(16)
C34 C39 C42 121.9(13)
C38 C39 C42 119.2(15)
C35 C40 H40A 109.5
C35 C40 H40B 109.5
H40A C40 H40B 109.5
C35 C40 H40C 109.5
H40A C40 H40C 109.5
H40B C40 H40C 109.5
C37 C41 H41A 109.5
C37 C41 H41B 109.5
H41A C41 H41B 109.5
C37 C41 H41C 109.5
H41A C41 H41C 109.5
H41B C41 H41C 109.5
C39 C42 H42A 109.5
C39 C42 H42B 109.5
H42A C42 H42B 109.5
C39 C42 H42C 109.5
H42A C42 H42C 109.5
H42B C42 H42C 109.5
C44 C43 C56 117.2(7)
C44 C43 P1 120.0(6)
C56 C43 P1 122.6(6)
C43 C44 C53 124.2(7)
C43 C44 O45 116.3(6)
C53 C44 O45 119.4(7)
O45 C46 C51 119.3(7)
O45 C46 C47 117.0(7)
C51 C46 C47 123.7(8)
C48 C47 C46 117.8(7)
C48 C47 P2 127.6(6)
C46 C47 P2 114.3(6)
C47 C48 C49 120.7(8)
C47 C48 H48 119.6
C49 C48 H48 119.6
C48 C49 C50 120.8(9)
C48 C49 H49 119.6
C50 C49 H49 119.6
C49 C50 C51 119.7(8)
C49 C50 H50 120.1
C51 C50 H50 120.1
C46 C51 C50 117.2(8)
C46 C51 C52 118.3(8)
C50 C51 C52 124.5(8)
C53 C52 C51 105.9(7)
C53 C52 C58 110.8(7)
C51 C52 C58 111.6(8)
C53 C52 C57 109.8(8)
C51 C52 C57 108.6(7)
C58 C52 C57 110.0(8)
C54 C53 C44 117.8(8)
C54 C53 C52 124.8(7)
C44 C53 C52 117.4(7)
C53 C54 C55 119.8(7)
C53 C54 H54 120.1
C55 C54 H54 120.1
C56 C55 C54 121.5(7)
C56 C55 H55 119.3
C54 C55 H55 119.3
C55 C56 C43 119.5(8)
C55 C56 H56 120.2
C43 C56 H56 120.2
C52 C57 H57A 109.5
C52 C57 H57B 109.5
H57A C57 H57B 109.5
C52 C57 H57C 109.5
H57A C57 H57C 109.5
H57B C57 H57C 109.5
C52 C58 H58A 109.5
C52 C58 H58B 109.5
H58A C58 H58B 109.5
C52 C58 H58C 109.5
H58A C58 H58C 109.5
H58B C58 H58C 109.5
C64 C59 C60 119.3(7)
C64 C59 P1 121.2(6)
C60 C59 P1 119.5(6)
C61 C60 C59 119.7(7)
C61 C60 H60 120.1
C59 C60 H60 120.1
C60 C61 C62 120.5(8)
C60 C61 H61 119.8
C62 C61 H61 119.8
C63 C62 C61 120.5(8)
C63 C62 H62 119.8
C61 C62 H62 119.8
C62 C63 C64 119.9(8)
C62 C63 H63 120.1
C64 C63 H63 120.1
C59 C64 C63 120.2(7)
C59 C64 H64 119.9
C63 C64 H64 119.9
C66 C65 C70 118.5(7)
C66 C65 P1 117.6(6)
C70 C65 P1 123.5(6)
C65 C66 C67 120.4(8)
C65 C66 H66 119.8
C67 C66 H66 119.8
C68 C67 C66 120.0(8)
C68 C67 H67 120.0
C66 C67 H67 120.0
C69 C68 C67 120.6(8)
C69 C68 H68 119.7
C67 C68 H68 119.7
C68 C69 C70 120.3(9)
C68 C69 H69 119.8
C70 C69 H69 119.8
C69 C70 C65 120.1(8)
C69 C70 H70 120.0
C65 C70 H70 120.0
C76 C71 C72 117.7(9)
C76 C71 P2 122.4(8)
C72 C71 P2 119.7(7)
C73 C72 C71 120.0(12)
C73 C72 H72 120.0
C71 C72 H72 120.0
C74 C73 C72 122.8(14)
C74 C73 H73 118.6
C72 C73 H73 118.6
C73 C74 C75 118.5(12)
C73 C74 H74 120.8
C75 C74 H74 120.8
C74 C75 C76 120.7(13)
C74 C75 H75 119.7
C76 C75 H75 119.7
C71 C76 C75 120.3(13)
C71 C76 H76 119.9
C75 C76 H76 119.9
C82 C77 C78 119.2(8)
C82 C77 P2 122.7(7)
C78 C77 P2 118.0(7)
C79 C78 C77 120.9(10)
C79 C78 H78 119.6
C77 C78 H78 119.6
C78 C79 C80 120.1(9)
C78 C79 H79 119.9
C80 C79 H79 119.9
C81 C80 C79 118.8(9)
C81 C80 H80 120.6
C79 C80 H80 120.6
C80 C81 C82 121.2(9)
C80 C81 H81 119.4
C82 C81 H81 119.4
C77 C82 C81 119.7(9)
C77 C82 H82 120.1
C81 C82 H82 120.1
Cl11 C101 Cl10 126(2)
Cl11 C101 H10A 105.9
Cl10 C101 H10A 105.9
Cl11 C101 H10B 105.9
Cl10 C101 H10B 105.9
H10A C101 H10B 106.2
C112 C111 H11A 109.5
C112 C111 H11B 109.5
H11A C111 H11B 109.5
C112 C111 H11C 109.5
H11A C111 H11C 109.5
H11B C111 H11C 109.5
O113 C112 C111 111.5(19)
O113 C112 H11D 109.3
C111 C112 H11D 109.3
O113 C112 H11E 109.3
C111 C112 H11E 109.3
H11D C112 H11E 108.0
O113 C114 C115 120(3)
O113 C114 H11F 107.2
C115 C114 H11F 107.2
O113 C114 H11G 107.2
C115 C114 H11G 107.2
H11F C114 H11G 106.9
C114 C115 H11H 109.5
C114 C115 H11I 109.5
H11H C115 H11I 109.5
C114 C115 H11J 109.5
H11H C115 H11J 109.5
H11I C115 H11J 109.5

loop_
_geom_bond_atom_site_label_1
_geom_bond_atom_site_label_2
_geom_bond_distance
Ir1 N22 2.051(7)
Ir1 C29 2.065(7)
Ir1 N1 2.071(6)
Ir1 C8 2.081(7)
Ir1 P2 2.477(2)
Ir1 P1 2.525(2)
Cl10 C101 1.72(3)
Cl11 C101 1.59(4)
P1 C65 1.844(8)
P1 C43 1.851(7)
P1 C59 1.851(8)
P2 C71 1.837(9)
P2 C77 1.849(9)
P2 C47 1.858(8)
P91 F93 1.571(8)
P91 F94 1.573(8)
P91 F92 1.584(8)
P91 F91 1.595(7)
P91 F96 1.601(7)
P91 F95 1.608(7)
O45 C46 1.376(10)
O45 C44 1.397(9)
O113 C112 1.33(2)
O113 C114 1.34(3)
N1 C2 1.364(10)
N1 C6 1.374(10)
N22 C27 1.352(10)
N22 C23 1.355(10)
C2 C3 1.386(11)
C2 C7 1.471(10)
C3 C4 1.389(11)
C3 H3 0.9500
C4 C5 1.400(12)
C4 C13 1.506(11)
C5 C6 1.337(12)
C5 H5 0.9500
C6 H6 0.9500
C7 C8 1.391(12)
C7 C12 1.398(12)
C8 C9 1.372(11)
C9 C10 1.420(13)
C9 H9 0.9500
C10 C11 1.375(14)
C10 H10 0.9500
C11 C12 1.362(13)
C11 H11 0.9500
C12 H12 0.9500
C13 C18 1.381(13)
C13 C14 1.401(13)
C14 C15 1.406(13)
C14 C19 1.506(15)
C15 C16 1.366(15)
C15 H15 0.9500
C16 C17 1.381(14)
C16 C20 1.507(13)
C17 C18 1.404(13)
C17 H17 0.9500
C18 C21 1.522(13)
C19 H19A 0.9800
C19 H19B 0.9800
C19 H19C 0.9800
C20 H20A 0.9800
C20 H20B 0.9800
C20 H20C 0.9800
C21 H21A 0.9800
C21 H21B 0.9800
C21 H21C 0.9800
C23 C24 1.424(12)
C23 C28 1.426(12)
C24 C25 1.396(14)
C24 H24 0.9500
C25 C26 1.413(14)
C25 C34 1.487(14)
C26 C27 1.378(12)
C26 H26 0.9500
C27 H27 0.9500
C28 C29 1.420(12)
C28 C33 1.421(13)
C29 C30 1.351(12)
C30 C31 1.406(13)
C30 H30 0.9500
C31 C32 1.386(15)
C31 H31 0.9500
C32 C33 1.362(15)
C32 H32 0.9500
C33 H33 0.9500
C34 C39 1.383(17)
C34 C35 1.404(17)
C35 C36 1.379(17)
C35 C40 1.524(19)
C36 C37 1.38(2)
C36 H36 0.9500
C37 C38 1.37(2)
C37 C41 1.523(18)
C38 C39 1.42(2)
C38 H38 0.9500
C39 C42 1.47(2)
C40 H40A 0.9800
C40 H40B 0.9800
C40 H40C 0.9800
C41 H41A 0.9800
C41 H41B 0.9800
C41 H41C 0.9800
C42 H42A 0.9800
C42 H42B 0.9800
C42 H42C 0.9800
C43 C44 1.380(11)
C43 C56 1.412(11)
C44 C53 1.389(11)
C46 C51 1.383(11)
C46 C47 1.384(11)
C47 C48 1.371(12)
C48 C49 1.376(13)
C48 H48 0.9500
C49 C50 1.392(13)
C49 H49 0.9500
C50 C51 1.398(13)
C50 H50 0.9500
C51 C52 1.535(12)
C52 C53 1.535(12)
C52 C58 1.543(12)
C52 C57 1.554(14)
C53 C54 1.377(11)
C54 C55 1.405(12)
C54 H54 0.9500
C55 C56 1.377(11)
C55 H55 0.9500
C56 H56 0.9500
C57 H57A 0.9800
C57 H57B 0.9800
C57 H57C 0.9800
C58 H58A 0.9800
C58 H58B 0.9800
C58 H58C 0.9800
C59 C64 1.383(11)
C59 C60 1.404(11)
C60 C61 1.370(11)
C60 H60 0.9500
C61 C62 1.383(12)
C61 H61 0.9500
C62 C63 1.366(12)
C62 H62 0.9500
C63 C64 1.392(12)
C63 H63 0.9500
C64 H64 0.9500
C65 C66 1.390(11)
C65 C70 1.400(11)
C66 C67 1.393(12)
C66 H66 0.9500
C67 C68 1.375(13)
C67 H67 0.9500
C68 C69 1.359(13)
C68 H68 0.9500
C69 C70 1.397(12)
C69 H69 0.9500
C70 H70 0.9500
C71 C76 1.355(14)
C71 C72 1.408(14)
C72 C73 1.368(16)
C72 H72 0.9500
C73 C74 1.32(2)
C73 H73 0.9500
C74 C75 1.38(2)
C74 H74 0.9500
C75 C76 1.400(17)
C75 H75 0.9500
C76 H76 0.9500
C77 C82 1.375(12)
C77 C78 1.397(13)
C78 C79 1.375(14)
C78 H78 0.9500
C79 C80 1.390(15)
C79 H79 0.9500
C80 C81 1.384(14)
C80 H80 0.9500
C81 C82 1.392(12)
C81 H81 0.9500
C82 H82 0.9500
C101 H10A 0.9900
C101 H10B 0.9900
C111 C112 1.44(2)
C111 H11A 0.9800
C111 H11B 0.9800
C111 H11C 0.9800
C112 H11D 0.9900
C112 H11E 0.9900
C114 C115 1.39(3)
C114 H11F 0.9900
C114 H11G 0.9900
C115 H11H 0.9800
C115 H11I 0.9800
C115 H11J 0.9800

loop_
_geom_torsion_atom_site_label_1
_geom_torsion_atom_site_label_2
_geom_torsion_atom_site_label_3
_geom_torsion_atom_site_label_4
_geom_torsion
C6 N1 C2 C3 -2.5(11)
Ir1 N1 C2 C3 -173.8(6)
C6 N1 C2 C7 173.1(7)
Ir1 N1 C2 C7 1.9(8)
N1 C2 C3 C4 4.3(13)
C7 C2 C3 C4 -170.9(8)
C2 C3 C4 C5 -2.7(13)
C2 C3 C4 C13 173.2(8)
C3 C4 C5 C6 -0.6(13)
C13 C4 C5 C6 -176.3(9)
C4 C5 C6 N1 2.4(13)
C2 N1 C6 C5 -0.7(12)
Ir1 N1 C6 C5 169.5(6)
N1 C2 C7 C8 -7.7(10)
C3 C2 C7 C8 167.6(8)
N1 C2 C7 C12 177.3(7)
C3 C2 C7 C12 -7.3(13)
C12 C7 C8 C9 8.0(12)
C2 C7 C8 C9 -167.0(7)
C12 C7 C8 Ir1 -175.2(6)
C2 C7 C8 Ir1 9.7(9)
C7 C8 C9 C10 -5.5(12)
Ir1 C8 C9 C10 178.2(6)
C8 C9 C10 C11 -0.5(13)
C9 C10 C11 C12 4.3(14)
C10 C11 C12 C7 -1.9(14)
C8 C7 C12 C11 -4.3(13)
C2 C7 C12 C11 170.3(8)
C3 C4 C13 C18 77.7(11)
C5 C4 C13 C18 -106.8(10)
C3 C4 C13 C14 -97.4(10)
C5 C4 C13 C14 78.1(12)
C18 C13 C14 C15 0.0(13)
C4 C13 C14 C15 175.0(8)
C18 C13 C14 C19 -179.9(9)
C4 C13 C14 C19 -4.9(14)
C13 C14 C15 C16 -1.7(15)
C19 C14 C15 C16 178.2(10)
C14 C15 C16 C17 2.7(15)
C14 C15 C16 C20 -177.5(9)
C15 C16 C17 C18 -2.0(14)
C20 C16 C17 C18 178.3(9)
C14 C13 C18 C17 0.6(13)
C4 C13 C18 C17 -174.3(8)
C14 C13 C18 C21 179.4(9)
C4 C13 C18 C21 4.5(13)
C16 C17 C18 C13 0.4(13)
C16 C17 C18 C21 -178.5(9)
C27 N22 C23 C24 -0.5(12)
Ir1 N22 C23 C24 179.9(7)
C27 N22 C23 C28 179.3(8)
Ir1 N22 C23 C28 -0.3(10)
N22 C23 C24 C25 0.1(15)
C28 C23 C24 C25 -179.6(9)
C23 C24 C25 C26 0.2(15)
C23 C24 C25 C34 -176.8(10)
C24 C25 C26 C27 -0.3(15)
C34 C25 C26 C27 176.7(10)
C23 N22 C27 C26 0.4(14)
Ir1 N22 C27 C26 -180.0(7)
C25 C26 C27 N22 0.0(16)
N22 C23 C28 C29 5.0(12)
C24 C23 C28 C29 -175.3(9)
N22 C23 C28 C33 -178.5(9)
C24 C23 C28 C33 1.3(15)
C33 C28 C29 C30 -2.8(14)
C23 C28 C29 C30 174.0(8)
C33 C28 C29 Ir1 176.2(7)
C23 C28 C29 Ir1 -7.0(10)
C28 C29 C30 C31 1.8(14)
Ir1 C29 C30 C31 -177.0(7)
C29 C30 C31 C32 0.5(15)
C30 C31 C32 C33 -1.8(16)
C31 C32 C33 C28 0.8(17)
C29 C28 C33 C32 1.5(16)
C23 C28 C33 C32 -175.0(10)
C24 C25 C34 C39 -80.4(14)
C26 C25 C34 C39 102.8(13)
C24 C25 C34 C35 99.6(13)
C26 C25 C34 C35 -77.2(14)
C39 C34 C35 C36 1.5(18)
C25 C34 C35 C36 -178.5(11)
C39 C34 C35 C40 -177.1(13)
C25 C34 C35 C40 2.9(18)
C34 C35 C36 C37 1(2)
C40 C35 C36 C37 179.1(13)
C35 C36 C37 C38 -1(2)
C35 C36 C37 C41 179.7(12)
C36 C37 C38 C39 0(2)
C41 C37 C38 C39 179.2(13)
C35 C34 C39 C38 -2.5(18)
C25 C34 C39 C38 177.5(11)
C35 C34 C39 C42 177.5(14)
C25 C34 C39 C42 -2.5(19)
C37 C38 C39 C34 2(2)
C37 C38 C39 C42 -178.4(15)
C65 P1 C43 C44 170.8(7)
C59 P1 C43 C44 -84.9(7)
Ir1 P1 C43 C44 46.6(7)
C65 P1 C43 C56 -4.7(7)
C59 P1 C43 C56 99.6(7)
Ir1 P1 C43 C56 -128.9(6)
C56 C43 C44 C53 3.5(12)
P1 C43 C44 C53 -172.3(7)
C56 C43 C44 O45 179.9(7)
P1 C43 C44 O45 4.2(10)
C46 O45 C44 C43 -139.5(7)
C46 O45 C44 C53 37.1(10)
C44 O45 C46 C51 -39.2(10)
C44 O45 C46 C47 143.9(7)
O45 C46 C47 C48 175.9(8)
C51 C46 C47 C48 -0.9(13)
O45 C46 C47 P2 1.1(10)
C51 C46 C47 P2 -175.7(7)
C71 P2 C47 C48 0.6(9)
C77 P2 C47 C48 -101.6(9)
Ir1 P2 C47 C48 121.2(8)
C71 P2 C47 C46 174.8(7)
C77 P2 C47 C46 72.6(7)
Ir1 P2 C47 C46 -64.6(7)
C46 C47 C48 C49 1.1(14)
P2 C47 C48 C49 175.1(8)
C47 C48 C49 C50 0.8(16)
C48 C49 C50 C51 -2.8(16)
O45 C46 C51 C50 -177.8(8)
C47 C46 C51 C50 -1.1(13)
O45 C46 C51 C52 -0.6(12)
C47 C46 C51 C52 176.1(8)
C49 C50 C51 C46 2.9(14)
C49 C50 C51 C52 -174.1(9)
C46 C51 C52 C53 38.0(10)
C50 C51 C52 C53 -145.1(9)
C46 C51 C52 C58 158.6(8)
C50 C51 C52 C58 -24.4(13)
C46 C51 C52 C57 -79.9(10)
C50 C51 C52 C57 97.0(11)
C43 C44 C53 C54 -1.0(13)
O45 C44 C53 C54 -177.3(7)
C43 C44 C53 C52 -179.0(8)
O45 C44 C53 C52 4.7(11)
C51 C52 C53 C54 142.5(9)
C58 C52 C53 C54 21.4(13)
C57 C52 C53 C54 -100.4(10)
C51 C52 C53 C44 -39.6(10)
C58 C52 C53 C44 -160.7(8)
C57 C52 C53 C44 77.5(10)
C44 C53 C54 C55 -1.6(13)
C52 C53 C54 C55 176.3(8)
C53 C54 C55 C56 1.4(13)
C54 C55 C56 C43 1.2(13)
C44 C43 C56 C55 -3.5(11)
P1 C43 C56 C55 172.1(6)
C65 P1 C59 C64 111.8(7)
C43 P1 C59 C64 10.4(7)
Ir1 P1 C59 C64 -123.3(6)
C65 P1 C59 C60 -66.7(7)
C43 P1 C59 C60 -168.1(6)
Ir1 P1 C59 C60 58.2(7)
C64 C59 C60 C61 1.6(12)
P1 C59 C60 C61 -179.9(6)
C59 C60 C61 C62 -0.9(13)
C60 C61 C62 C63 0.0(14)
C61 C62 C63 C64 0.2(14)
C60 C59 C64 C63 -1.4(12)
P1 C59 C64 C63 -179.9(7)
C62 C63 C64 C59 0.5(13)
C43 P1 C65 C66 -70.8(6)
C59 P1 C65 C66 -175.2(6)
Ir1 P1 C65 C66 58.0(6)
C43 P1 C65 C70 102.4(7)
C59 P1 C65 C70 -2.0(7)
Ir1 P1 C65 C70 -128.8(6)
C70 C65 C66 C67 -1.2(11)
P1 C65 C66 C67 172.4(6)
C65 C66 C67 C68 -0.2(12)
C66 C67 C68 C69 1.0(12)
C67 C68 C69 C70 -0.5(12)
C68 C69 C70 C65 -0.9(12)
C66 C65 C70 C69 1.7(11)
P1 C65 C70 C69 -171.4(6)
C77 P2 C71 C76 -32.0(9)
C47 P2 C71 C76 -132.0(8)
Ir1 P2 C71 C76 103.6(8)
C77 P2 C71 C72 153.8(7)
C47 P2 C71 C72 53.8(8)
Ir1 P2 C71 C72 -70.6(8)
C76 C71 C72 C73 0.6(14)
P2 C71 C72 C73 175.0(8)
C71 C72 C73 C74 -1.5(18)
C72 C73 C74 C75 3(2)
C73 C74 C75 C76 -3(2)
C72 C71 C76 C75 -1.1(16)
P2 C71 C76 C75 -175.4(9)
C74 C75 C76 C71 3(2)
C71 P2 C77 C82 128.6(7)
C47 P2 C77 C82 -126.1(7)
Ir1 P2 C77 C82 4.0(8)
C71 P2 C77 C78 -54.5(8)
C47 P2 C77 C78 50.8(7)
Ir1 P2 C77 C78 -179.1(6)
C82 C77 C78 C79 -1.7(14)
P2 C77 C78 C79 -178.7(7)
C77 C78 C79 C80 0.5(15)
C78 C79 C80 C81 0.8(14)
C79 C80 C81 C82 -0.9(13)
C78 C77 C82 C81 1.6(12)
P2 C77 C82 C81 178.4(6)
C80 C81 C82 C77 -0.3(12)
C114 O113 C112 C111 174(2)
C112 O113 C114 C115 167(3)
